data_2202592
loop_
_publ_author_name
'Hoong-Kun Fun'
'Yun Li'
'Jian-Hua Xu'
'Xue-Mei Li'
'Shu-Sheng Zhang'

_publ_section_title
;
 1,3-Dibenzoyl-5,8-dimethoxy-2-phenyl-5,8-dihydroindolizine
;
_journal_issue 12
_journal_name_full 'Acta Crystallographica Section E'
_journal_page_first o1901
_journal_page_last o1902
_journal_paper_doi 10.1107/S1600536803023195
_journal_volume 59
_journal_year 2003
_chemical_formula_iupac 'C30 H25 N O4'
_chemical_formula_moiety 'C30 H25 N O4'
_chemical_formula_sum 'C30 H25 N O4'
_chemical_formula_weight 463.51
_chemical_name_systematic
;
1,3-Dibenzoyl-5,8-dimethoxy-2-phenyl-5,8-dihydroindolizine
;
_space_group_IT_number 61
_symmetry_cell_setting orthorhombic
_symmetry_space_group_name_Hall '-P 2ac 2ab'
_symmetry_space_group_name_H-M 'P b c a'
_atom_sites_solution_hydrogens geom
_atom_sites_solution_primary direct
_atom_sites_solution_secondary difmap
_audit_creation_method SHELXL-97
_cell_angle_alpha 90.00
_cell_angle_beta 90.00
_cell_angle_gamma 90.00
_cell_formula_units_Z 8
_cell_length_a 12.8820(6)
_cell_length_b 12.1160(5)
_cell_length_c 30.7987(13)
_cell_measurement_reflns_used 7716
_cell_measurement_temperature 293(2)
_cell_measurement_theta_max 28.25
_cell_measurement_theta_min 2.40
_cell_volume 4807.0(4)
_computing_cell_refinement 'SAINT (Siemens, 1996)'
_computing_data_collection 'SMART (Siemens, 1996)'
_computing_data_reduction SAINT
_computing_molecular_graphics SHELXTL
_computing_publication_material
;
SHELXTL, PARST (Nardelli, 1995) and PLATON (Spek, 1990)
;
_computing_structure_refinement SHELXTL
_computing_structure_solution 'SHELXTL (Sheldrick, 1997)'
_diffrn_ambient_temperature 293(2)
_diffrn_detector_area_resol_mean 8.33
_diffrn_measured_fraction_theta_full 0.994
_diffrn_measured_fraction_theta_max 0.994
_diffrn_measurement_device_type
;
Siemens SMART CCD area-detector
;
_diffrn_measurement_method \w
_diffrn_radiation_monochromator graphite
_diffrn_radiation_source 'fine-focus sealed tube'
_diffrn_radiation_type MoK\a
_diffrn_radiation_wavelength 0.71073
_diffrn_reflns_av_R_equivalents 0.0173
_diffrn_reflns_av_sigmaI/netI 0.0133
_diffrn_reflns_limit_h_max 10
_diffrn_reflns_limit_h_min -17
_diffrn_reflns_limit_k_max 15
_diffrn_reflns_limit_k_min -16
_diffrn_reflns_limit_l_max 40
_diffrn_reflns_limit_l_min -35
_diffrn_reflns_number 28443
_diffrn_reflns_theta_full 28.27
_diffrn_reflns_theta_max 28.27
_diffrn_reflns_theta_min 2.40
_diffrn_standards_decay_% negligible
_diffrn_standards_interval_count none
_diffrn_standards_number 0
_exptl_absorpt_coefficient_mu 0.085
_exptl_absorpt_correction_T_max 0.9556
_exptl_absorpt_correction_T_min 0.9508
_exptl_absorpt_correction_type empirical
_exptl_absorpt_process_details '(SADABS; Sheldrick, 1996)'
_exptl_crystal_colour colourless
_exptl_crystal_density_diffrn 1.281
_exptl_crystal_density_method 'not measured'
_exptl_crystal_description block
_exptl_crystal_F_000 1952
_exptl_crystal_size_max 0.60
_exptl_crystal_size_mid 0.56
_exptl_crystal_size_min 0.54
_refine_diff_density_max 0.272
_refine_diff_density_min -0.264
_refine_ls_extinction_coef none
_refine_ls_extinction_method none
_refine_ls_goodness_of_fit_ref 0.789
_refine_ls_hydrogen_treatment mixed
_refine_ls_matrix_type full
_refine_ls_number_parameters 382
_refine_ls_number_reflns 5925
_refine_ls_number_restraints 0
_refine_ls_restrained_S_all 0.789
_refine_ls_R_factor_all 0.0534
_refine_ls_R_factor_gt 0.0441
_refine_ls_shift/su_max 0.000
_refine_ls_shift/su_mean 0.000
_refine_ls_structure_factor_coef Fsqd
_refine_ls_weighting_details 'calc w = 1/[\s^2^(Fo^2^)+(0.1093P)^2^+2.1064P] where P = (Fo^2^+2Fc^2^)/3'
_refine_ls_weighting_scheme calc
_refine_ls_wR_factor_gt 0.1286
_refine_ls_wR_factor_ref 0.1431
_reflns_number_gt 4883
_reflns_number_total 5925
_reflns_threshold_expression I>2\s(I)
_cod_data_source_file cv6243.cif
_cod_data_source_block I
_cod_depositor_comments
;
The following automatic conversions were performed:
'_symmetry_cell_setting' value 'Orthorhombic' changed to 'orthorhombic'
according to '/home/saulius/struct/CIF-dictionaries/cif_core.dic'
dictionary named 'cif_core.dic' version 2.4.1 from 2010-06-29.

Automatic conversion script
Id: cif_fix_enum 1527 2010-12-29 10:47:43Z saulius 

The following automatic conversions were performed:

'_symmetry_cell_setting' value 'Orthorhombic' changed to
'orthorhombic' according to
/home/saulius/struct/CIF-dictionaries/cif_core.dic dictionary named
'cif_core.dic' version 2.4.1 from 2010-06-29.

Automatic conversion script
Id: cif_fix_values 1715 2011-07-08 13:25:40Z adriana 
;
_cod_database_code 2202592
_cod_database_fobs_code 2202592

loop_
_symmetry_equiv_pos_as_xyz
'x, y, z'
'-x+1/2, -y, z+1/2'
'-x, y+1/2, -z+1/2'
'x+1/2, -y+1/2, -z'
'-x, -y, -z'
'x-1/2, y, -z-1/2'
'x, -y-1/2, z-1/2'
'-x-1/2, y-1/2, z'

loop_
_atom_site_label
_atom_site_fract_x
_atom_site_fract_y
_atom_site_fract_z
_atom_site_U_iso_or_equiv
_atom_site_adp_type
_atom_site_calc_flag
_atom_site_refinement_flags
_atom_site_occupancy
_atom_site_disorder_assembly
_atom_site_disorder_group
_atom_site_type_symbol
O1 0.05967(7) 0.23263(9) 0.28804(3) 0.0439(2) Uani d . 1 . . O
O2 -0.30455(7) 0.04121(8) 0.27863(4) 0.0444(2) Uani d . 1 . . O
O3 -0.39286(8) 0.24816(9) 0.33925(4) 0.0520(3) Uani d . 1 . . O
O4 0.06556(9) 0.19108(10) 0.41633(4) 0.0543(3) Uani d . 1 . . O
N1 -0.18939(8) 0.15765(8) 0.31750(3) 0.0303(2) Uani d . 1 . . N
C1 -0.16152(9) 0.14574(10) 0.38935(4) 0.0315(2) Uani d . 1 . . C
C2 -0.23749(9) 0.15821(10) 0.35777(4) 0.0311(2) Uani d . 1 . . C
C3 -0.24492(10) 0.13968(10) 0.27646(4) 0.0337(3) Uani d . 1 . . C
H3 -0.2959(12) 0.1985(13) 0.2730(5) 0.035(4) Uiso d . 1 . . H
C4 -0.17053(12) 0.13960(12) 0.23912(4) 0.0422(3) Uani d . 1 . . C
C5 -0.06838(11) 0.14112(12) 0.24264(4) 0.0421(3) Uani d . 1 . . C
C6 -0.01161(10) 0.14183(11) 0.28517(4) 0.0345(3) Uani d . 1 . . C
C7 -0.08504(8) 0.14010(9) 0.32304(4) 0.0287(2) Uani d . 1 . . C
C8 -0.06492(9) 0.13496(10) 0.36713(4) 0.0302(2) Uani d . 1 . . C
C9 0.04017(9) 0.12887(10) 0.38725(4) 0.0328(2) Uani d . 1 . . C
C10 0.11280(9) 0.04131(10) 0.37151(4) 0.0313(2) Uani d . 1 . . C
C11 0.07496(10) -0.05860(11) 0.35575(5) 0.0395(3) Uani d . 1 . . C
C12 0.14303(13) -0.14157(13) 0.34376(5) 0.0491(3) Uani d . 1 . . C
C13 0.24883(13) -0.12467(14) 0.34643(5) 0.0502(4) Uani d . 1 . . C
C14 0.28716(11) -0.02524(14) 0.36184(5) 0.0474(3) Uani d . 1 . . C
C15 0.21972(10) 0.05748(12) 0.37495(4) 0.0384(3) Uani d . 1 . . C
C16 -0.17746(10) 0.14214(12) 0.43686(4) 0.0375(3) Uani d . 1 . . C
C17 -0.23827(12) 0.22114(14) 0.45786(5) 0.0476(3) Uani d . 1 . . C
C18 -0.25442(16) 0.2141(2) 0.50272(6) 0.0681(6) Uani d . 1 . . C
C19 -0.20995(18) 0.1307(2) 0.52623(6) 0.0794(7) Uani d . 1 . . C
H19A -0.2206 0.1269 0.5561 0.095 Uiso calc R 1 . . H
C20 -0.14976(17) 0.0527(2) 0.50602(6) 0.0755(6) Uani d . 1 . . C
H20A -0.1201 -0.0039 0.5222 0.091 Uiso calc R 1 . . H
C21 -0.13292(14) 0.05794(16) 0.46146(5) 0.0554(4) Uani d . 1 . . C
C22 -0.35064(9) 0.17835(10) 0.36178(4) 0.0346(3) Uani d . 1 . . C
C23 -0.41095(9) 0.11140(11) 0.39338(4) 0.0363(3) Uani d . 1 . . C
C24 -0.38820(12) 0.00089(13) 0.39995(5) 0.0468(3) Uani d . 1 . . C
C25 -0.45009(14) -0.06275(16) 0.42718(7) 0.0606(4) Uani d . 1 . . C
C26 -0.53163(13) -0.01439(18) 0.44887(6) 0.0655(5) Uani d . 1 . . C
H26A -0.5724 -0.0566 0.4674 0.079 Uiso calc R 1 . . H
C27 -0.55329(13) 0.0953(2) 0.44335(6) 0.0635(5) Uani d . 1 . . C
C28 -0.49457(11) 0.15898(15) 0.41507(5) 0.0482(3) Uani d . 1 . . C
C29 0.01103(14) 0.33777(14) 0.28699(7) 0.0585(4) Uani d . 1 . . C
H29A 0.0631 0.3945 0.2876 0.088 Uiso calc R 1 . . H
H29B -0.0335 0.3455 0.3118 0.088 Uiso calc R 1 . . H
H29C -0.0293 0.3444 0.2609 0.088 Uiso calc R 1 . . H
C30 -0.24484(14) -0.05671(13) 0.28423(7) 0.0600(4) Uani d . 1 . . C
H30A -0.2904 -0.1179 0.2896 0.090 Uiso calc R 1 . . H
H30B -0.1987 -0.0477 0.3085 0.090 Uiso calc R 1 . . H
H30C -0.2051 -0.0706 0.2584 0.090 Uiso calc R 1 . . H
H11 -0.0042(14) -0.0701(14) 0.3541(5) 0.046(4) Uiso d . 1 . . H
H6 0.0324(13) 0.0776(14) 0.2859(5) 0.039(4) Uiso d . 1 . . H
H17 -0.2693(14) 0.2799(15) 0.4410(6) 0.047(4) Uiso d . 1 . . H
H4 -0.2060(14) 0.1345(15) 0.2113(6) 0.057(5) Uiso d . 1 . . H
H13 0.2953(15) -0.1832(17) 0.3376(6) 0.062(5) Uiso d . 1 . . H
H28 -0.5090(15) 0.2391(16) 0.4093(6) 0.058(5) Uiso d . 1 . . H
H15 0.2444(13) 0.1271(14) 0.3863(5) 0.042(4) Uiso d . 1 . . H
H21 -0.0936(16) -0.0012(17) 0.4466(6) 0.062(5) Uiso d . 1 . . H
H24 -0.3288(15) -0.0302(16) 0.3849(6) 0.057(5) Uiso d . 1 . . H
H5 -0.0256(14) 0.1404(14) 0.2174(6) 0.051(5) Uiso d . 1 . . H
H14 0.3584(16) -0.0134(16) 0.3636(6) 0.060(5) Uiso d . 1 . . H
H27 -0.608(2) 0.132(2) 0.4594(8) 0.097(8) Uiso d . 1 . . H
H12 0.1149(16) -0.2147(18) 0.3342(7) 0.064(5) Uiso d . 1 . . H
H18 -0.2974(19) 0.269(2) 0.5146(8) 0.083(7) Uiso d . 1 . . H
H25 -0.4393(18) -0.141(2) 0.4304(8) 0.085(7) Uiso d . 1 . . H

loop_
_atom_site_aniso_label
_atom_site_aniso_U_11
_atom_site_aniso_U_22
_atom_site_aniso_U_33
_atom_site_aniso_U_12
_atom_site_aniso_U_13
_atom_site_aniso_U_23
O1 0.0287(4) 0.0545(6) 0.0485(5) -0.0077(4) 0.0035(4) 0.0006(4)
O2 0.0330(5) 0.0423(5) 0.0580(6) -0.0068(4) -0.0042(4) -0.0013(4)
O3 0.0399(5) 0.0570(6) 0.0591(6) 0.0165(5) 0.0047(5) 0.0187(5)
O4 0.0433(6) 0.0602(7) 0.0593(7) 0.0081(5) -0.0153(5) -0.0260(5)
N1 0.0263(5) 0.0354(5) 0.0292(5) 0.0010(4) -0.0005(4) 0.0030(4)
C1 0.0289(5) 0.0349(6) 0.0307(5) 0.0021(4) 0.0013(4) 0.0016(4)
C2 0.0276(5) 0.0342(6) 0.0316(5) 0.0019(4) 0.0023(4) 0.0028(4)
C3 0.0317(6) 0.0350(6) 0.0344(6) -0.0011(5) -0.0065(5) 0.0023(4)
C4 0.0481(7) 0.0496(7) 0.0289(6) -0.0081(6) -0.0048(5) 0.0017(5)
C5 0.0457(7) 0.0519(7) 0.0287(6) -0.0070(6) 0.0054(5) -0.0003(5)
C6 0.0306(6) 0.0405(6) 0.0323(6) 0.0000(5) 0.0047(5) 0.0001(5)
C7 0.0243(5) 0.0326(5) 0.0292(5) 0.0005(4) 0.0004(4) 0.0004(4)
C8 0.0264(5) 0.0339(5) 0.0304(5) 0.0014(4) -0.0005(4) 0.0000(4)
C9 0.0288(5) 0.0369(6) 0.0327(6) -0.0001(4) -0.0028(4) -0.0007(4)
C10 0.0288(5) 0.0354(6) 0.0298(5) 0.0019(4) -0.0016(4) 0.0024(4)
C11 0.0361(6) 0.0383(6) 0.0441(7) -0.0002(5) -0.0010(5) -0.0026(5)
C12 0.0549(9) 0.0402(7) 0.0521(8) 0.0053(6) 0.0045(7) -0.0061(6)
C13 0.0492(8) 0.0525(8) 0.0488(8) 0.0171(7) 0.0115(7) 0.0020(6)
C14 0.0310(6) 0.0647(9) 0.0465(7) 0.0077(6) 0.0039(6) 0.0065(7)
C15 0.0307(6) 0.0460(7) 0.0384(6) -0.0004(5) -0.0023(5) 0.0026(5)
C16 0.0319(6) 0.0506(7) 0.0299(6) -0.0059(5) 0.0013(5) 0.0011(5)
C17 0.0425(7) 0.0590(9) 0.0413(7) -0.0075(7) 0.0085(6) -0.0106(6)
C18 0.0626(10) 0.0948(15) 0.0470(9) -0.0235(10) 0.0188(8) -0.0245(10)
C19 0.0802(14) 0.1261(19) 0.0318(8) -0.0373(13) 0.0073(8) 0.0049(10)
C20 0.0767(13) 0.1067(17) 0.0432(9) -0.0175(12) -0.0101(9) 0.0281(10)
C21 0.0540(9) 0.0706(11) 0.0415(8) -0.0011(8) -0.0022(7) 0.0157(7)
C22 0.0280(6) 0.0374(6) 0.0383(6) 0.0039(5) 0.0012(5) 0.0019(5)
C23 0.0248(5) 0.0441(7) 0.0401(6) -0.0002(5) 0.0002(5) 0.0021(5)
C24 0.0377(7) 0.0436(7) 0.0590(9) -0.0008(6) 0.0017(6) 0.0038(6)
C25 0.0512(9) 0.0545(9) 0.0760(12) -0.0132(7) -0.0063(8) 0.0194(8)
C26 0.0420(8) 0.0917(14) 0.0626(10) -0.0184(9) 0.0007(7) 0.0269(9)
C27 0.0370(8) 0.0968(14) 0.0565(9) 0.0031(8) 0.0129(7) 0.0082(10)
C28 0.0342(7) 0.0596(9) 0.0509(8) 0.0084(6) 0.0070(6) 0.0029(6)
C29 0.0529(9) 0.0463(8) 0.0762(11) -0.0123(7) -0.0031(8) 0.0039(8)
C30 0.0535(9) 0.0358(7) 0.0907(13) -0.0040(6) 0.0099(9) -0.0013(7)

loop_
_atom_type_symbol
_atom_type_description
_atom_type_scat_dispersion_real
_atom_type_scat_dispersion_imag
_atom_type_scat_source
C C 0.0033 0.0016 'International Tables Vol C Tables 4.2.6.8 and 6.1.1.4'
H H 0.0000 0.0000 'International Tables Vol C Tables 4.2.6.8 and 6.1.1.4'
N N 0.0061 0.0033 'International Tables Vol C Tables 4.2.6.8 and 6.1.1.4'
O O 0.0106 0.0060 'International Tables Vol C Tables 4.2.6.8 and 6.1.1.4'

loop_
_geom_angle_atom_site_label_1
_geom_angle_atom_site_label_2
_geom_angle_atom_site_label_3
_geom_angle
_geom_angle_publ_flag
C29 O1 C6 113.82(10) ?
C3 O2 C30 114.41(11) ?
C7 N1 C2 109.11(9) ?
C7 N1 C3 124.16(10) ?
C2 N1 C3 123.57(10) ?
C2 C1 C8 106.80(10) ?
C2 C1 C16 126.79(11) ?
C8 C1 C16 126.40(11) ?
N1 C2 C1 108.13(10) ?
N1 C2 C22 120.96(10) ?
C1 C2 C22 130.74(11) ?
O2 C3 N1 110.33(10) yes
O2 C3 C4 112.45(11) yes
N1 C3 C4 110.45(10) ?
O2 C3 H3 104.8(9) ?
N1 C3 H3 108.2(9) ?
C4 C3 H3 110.4(9) ?
C5 C4 C3 125.11(12) ?
C5 C4 H4 122.7(11) ?
C3 C4 H4 112.1(11) ?
C4 C5 C6 123.88(12) ?
C4 C5 H5 120.6(11) ?
C6 C5 H5 115.6(11) ?
O1 C6 C5 111.72(10) yes
O1 C6 C7 111.44(10) yes
C5 C6 C7 111.77(11) ?
O1 C6 H6 104.0(10) ?
C5 C6 H6 107.6(9) ?
C7 C6 H6 109.9(9) ?
N1 C7 C8 108.21(10) ?
N1 C7 C6 121.23(10) ?
C8 C7 C6 130.15(10) ?
C7 C8 C1 107.66(10) ?
C7 C8 C9 125.46(10) ?
C1 C8 C9 126.70(11) ?
O4 C9 C8 121.33(11) ?
O4 C9 C10 120.70(11) ?
C8 C9 C10 117.94(10) ?
C11 C10 C15 119.61(12) ?
C11 C10 C9 120.72(11) ?
C15 C10 C9 119.57(11) ?
C12 C11 C10 120.18(13) ?
C12 C11 H11 121.1(9) ?
C10 C11 H11 118.7(9) ?
C13 C12 C11 120.11(15) ?
C13 C12 H12 120.4(12) ?
C11 C12 H12 119.5(12) ?
C12 C13 C14 120.07(14) ?
C12 C13 H13 119.1(12) ?
C14 C13 H13 120.9(12) ?
C13 C14 C15 120.32(13) ?
C13 C14 H14 120.4(12) ?
C15 C14 H14 119.3(12) ?
C14 C15 C10 119.67(13) ?
C14 C15 H15 122.0(10) ?
C10 C15 H15 118.4(10) ?
C21 C16 C17 118.76(14) ?
C21 C16 C1 120.15(13) ?
C17 C16 C1 121.08(13) ?
C16 C17 C18 119.91(18) ?
C16 C17 H17 119.2(10) ?
C18 C17 H17 120.9(10) ?
C19 C18 C17 120.3(2) ?
C19 C18 H18 124.4(15) ?
C17 C18 H18 115.2(16) ?
C18 C19 C20 120.32(16) ?
C18 C19 H19A 119.8 ?
C20 C19 H19A 119.8 ?
C19 C20 C21 120.32(19) ?
C19 C20 H20A 119.8 ?
C21 C20 H20A 119.8 ?
C20 C21 C16 120.34(19) ?
C20 C21 H21 120.2(12) ?
C16 C21 H21 119.4(12) ?
O3 C22 C2 120.28(11) ?
O3 C22 C23 121.13(11) ?
C2 C22 C23 118.59(10) ?
C24 C23 C28 119.58(13) ?
C24 C23 C22 120.83(12) ?
C28 C23 C22 119.51(13) ?
C23 C24 C25 120.18(15) ?
C23 C24 H24 118.1(11) ?
C25 C24 H24 121.7(11) ?
C26 C25 C24 119.63(17) ?
C26 C25 H25 118.6(15) ?
C24 C25 H25 121.7(15) ?
C27 C26 C25 120.60(16) ?
C27 C26 H26A 119.7 ?
C25 C26 H26A 119.7 ?
C26 C27 C28 120.44(17) ?
C26 C27 H27 122.0(16) ?
C28 C27 H27 117.5(16) ?
C27 C28 C23 119.51(16) ?
C27 C28 H28 123.3(11) ?
C23 C28 H28 117.2(11) ?
O1 C29 H29A 109.5 ?
O1 C29 H29B 109.5 ?
H29A C29 H29B 109.5 ?
O1 C29 H29C 109.5 ?
H29A C29 H29C 109.5 ?
H29B C29 H29C 109.5 ?
O2 C30 H30A 109.5 ?
O2 C30 H30B 109.5 ?
H30A C30 H30B 109.5 ?
O2 C30 H30C 109.5 ?
H30A C30 H30C 109.5 ?
H30B C30 H30C 109.5 ?

loop_
_geom_bond_atom_site_label_1
_geom_bond_atom_site_label_2
_geom_bond_site_symmetry_2
_geom_bond_distance
_geom_bond_publ_flag
O1 C29 . 1.420(2) ?
O1 C6 . 1.4357(16) yes
O2 C3 . 1.4205(15) yes
O2 C30 . 1.4245(19) ?
O3 C22 . 1.2219(16) ?
O4 C9 . 1.2154(15) ?
N1 C7 . 1.3717(14) ?
N1 C2 . 1.3865(15) ?
N1 C3 . 1.4687(15) ?
C1 C2 . 1.3879(16) ?
C1 C8 . 1.4260(16) ?
C1 C16 . 1.4784(17) ?
C2 C22 . 1.4831(16) ?
C3 C4 . 1.4968(19) yes
C3 H3 . 0.975(16) ?
C4 C5 . 1.320(2) ?
C4 H4 . 0.973(19) ?
C5 C6 . 1.5002(18) yes
C5 H5 . 0.954(18) ?
C6 C7 . 1.5019(16) ?
C6 H6 . 0.963(17) ?
C7 C8 . 1.3839(16) ?
C8 C9 . 1.4907(16) ?
C9 C10 . 1.4952(17) ?
C10 C11 . 1.3923(18) ?
C10 C15 . 1.3953(17) ?
C11 C12 . 1.384(2) ?
C11 H11 . 1.031(18) ?
C12 C13 . 1.381(2) ?
C12 H12 . 1.00(2) ?
C13 C14 . 1.386(2) ?
C13 H13 . 0.97(2) ?
C14 C15 . 1.386(2) ?
C14 H14 . 0.93(2) ?
C15 H15 . 0.966(17) ?
C16 C21 . 1.394(2) ?
C16 C17 . 1.396(2) ?
C17 C18 . 1.400(2) ?
C17 H17 . 0.968(18) ?
C18 C19 . 1.368(4) ?
C18 H18 . 0.94(3) ?
C19 C20 . 1.372(4) ?
C19 H19A . 0.9300 ?
C20 C21 . 1.391(2) ?
C20 H20A . 0.9300 ?
C21 H21 . 0.99(2) ?
C22 C23 . 1.4862(18) ?
C23 C24 . 1.385(2) ?
C23 C28 . 1.3924(19) ?
C24 C25 . 1.390(2) ?
C24 H24 . 0.97(2) ?
C25 C26 . 1.376(3) ?
C25 H25 . 0.96(2) ?
C26 C27 . 1.368(3) ?
C26 H26A . 0.9300 ?
C27 C28 . 1.388(2) ?
C27 H27 . 0.97(3) ?
C28 H28 . 1.005(19) ?
C29 H29A . 0.9600 ?
C29 H29B . 0.9600 ?
C29 H29C . 0.9600 ?
C30 H30A . 0.9600 ?
C30 H30B . 0.9600 ?
C30 H30C . 0.9600 ?

loop_
_geom_hbond_atom_site_label_D
_geom_hbond_atom_site_label_H
_geom_hbond_atom_site_label_A
_geom_hbond_site_symmetry_A
_geom_hbond_distance_DH
_geom_hbond_distance_HA
_geom_hbond_distance_DA
_geom_hbond_angle_DHA
_geom_hbond_publ_flag
C3 H3 O3 1_555 0.98(2) 2.47(2) 3.017(2) 115.0(10) no
C30 H30B N1 1_555 0.96 2.51 2.882(2) 103 no

loop_
_geom_torsion_atom_site_label_1
_geom_torsion_atom_site_label_2
_geom_torsion_atom_site_label_3
_geom_torsion_atom_site_label_4
_geom_torsion
C7 N1 C2 C1 2.68(13)
C3 N1 C2 C1 163.27(11)
C7 N1 C2 C22 178.45(11)
C3 N1 C2 C22 -20.96(17)
C8 C1 C2 N1 -1.28(13)
C16 C1 C2 N1 179.78(12)
C8 C1 C2 C22 -176.49(12)
C16 C1 C2 C22 4.6(2)
C30 O2 C3 N1 -63.02(15)
C30 O2 C3 C4 60.77(16)
C7 N1 C3 O2 104.85(13)
C2 N1 C3 O2 -52.85(15)
C7 N1 C3 C4 -20.09(16)
C2 N1 C3 C4 -177.79(11)
O2 C3 C4 C5 -115.64(16)
N1 C3 C4 C5 8.1(2)
C3 C4 C5 C6 0.7(2)
C29 O1 C6 C5 63.49(15)
C29 O1 C6 C7 -62.34(15)
C4 C5 C6 O1 -125.40(15)
C4 C5 C6 C7 0.2(2)
C2 N1 C7 C8 -3.03(13)
C3 N1 C7 C8 -163.48(10)
C2 N1 C7 C6 -176.41(10)
C3 N1 C7 C6 23.13(17)
O1 C6 C7 N1 114.19(12)
C5 C6 C7 N1 -11.61(16)
O1 C6 C7 C8 -57.58(17)
C5 C6 C7 C8 176.62(12)
N1 C7 C8 C1 2.19(13)
C6 C7 C8 C1 174.79(12)
N1 C7 C8 C9 -173.10(11)
C6 C7 C8 C9 -0.5(2)
C2 C1 C8 C7 -0.55(13)
C16 C1 C8 C7 178.40(12)
C2 C1 C8 C9 174.67(11)
C16 C1 C8 C9 -6.4(2)
C7 C8 C9 O4 129.64(15)
C1 C8 C9 O4 -44.76(19)
C7 C8 C9 C10 -52.22(17)
C1 C8 C9 C10 133.38(13)
O4 C9 C10 C11 148.39(14)
C8 C9 C10 C11 -29.77(17)
O4 C9 C10 C15 -27.96(19)
C8 C9 C10 C15 153.89(11)
C15 C10 C11 C12 0.3(2)
C9 C10 C11 C12 -176.05(13)
C10 C11 C12 C13 -1.5(2)
C11 C12 C13 C14 1.1(2)
C12 C13 C14 C15 0.5(2)
C13 C14 C15 C10 -1.7(2)
C11 C10 C15 C14 1.28(19)
C9 C10 C15 C14 177.67(12)
C2 C1 C16 C21 130.50(15)
C8 C1 C16 C21 -48.24(19)
C2 C1 C16 C17 -48.44(19)
C8 C1 C16 C17 132.81(14)
C21 C16 C17 C18 -0.7(2)
C1 C16 C17 C18 178.25(14)
C16 C17 C18 C19 0.7(3)
C17 C18 C19 C20 -0.5(3)
C18 C19 C20 C21 0.3(3)
C19 C20 C21 C16 -0.3(3)
C17 C16 C21 C20 0.5(2)
C1 C16 C21 C20 -178.45(16)
N1 C2 C22 O3 -40.25(19)
C1 C2 C22 O3 134.44(15)
N1 C2 C22 C23 139.27(12)
C1 C2 C22 C23 -46.04(19)
O3 C22 C23 C24 142.25(15)
C2 C22 C23 C24 -37.27(18)
O3 C22 C23 C28 -34.6(2)
C2 C22 C23 C28 145.89(13)
C28 C23 C24 C25 1.6(2)
C22 C23 C24 C25 -175.21(14)
C23 C24 C25 C26 -2.5(3)
C24 C25 C26 C27 1.0(3)
C25 C26 C27 C28 1.3(3)
C26 C27 C28 C23 -2.2(3)
C24 C23 C28 C27 0.7(2)
C22 C23 C28 C27 177.59(15)
